data_7207864
loop_
_publ_author_name
'Kuai, Hai-Wei'
'Fan, Jian'
'Liu, Qing'
'Sun, Wei-Yin'

_publ_section_title
;
 Structural diversity in imidazole and carboxylate-containing metal
 complexes dependent on the alkaline reagents
;
_journal_issue 10
_journal_name_full CrystEngComm
_journal_page_first 3708
_journal_paper_doi 10.1039/c2ce25062d
_journal_volume 14
_journal_year 2012
_chemical_formula_moiety 'C12 H8 N2 O4 Zn'
_chemical_formula_sum 'C12 H8 N2 O4 Zn'
_chemical_formula_weight 309.57
_chemical_name_systematic
;
?
;
_space_group_IT_number 14
_symmetry_cell_setting monoclinic
_symmetry_space_group_name_Hall '-P 2yn'
_symmetry_space_group_name_H-M 'P 1 21/n 1'
_atom_sites_solution_hydrogens geom
_atom_sites_solution_primary direct
_atom_sites_solution_secondary difmap
_audit_creation_method SHELXL-97
_cell_angle_alpha 90.00
_cell_angle_beta 95.6880(10)
_cell_angle_gamma 90.00
_cell_formula_units_Z 4
_cell_length_a 6.3889(4)
_cell_length_b 11.0946(7)
_cell_length_c 16.6876(10)
_cell_measurement_reflns_used 2707
_cell_measurement_temperature 293(2)
_cell_measurement_theta_max 27.28
_cell_measurement_theta_min 2.21
_cell_volume 1177.03(13)
_computing_cell_refinement 'Bruker SMART'
_computing_data_collection 'Bruker SMART'
_computing_data_reduction 'Bruker SAINT'
_computing_molecular_graphics 'Bruker SHELXTL'
_computing_publication_material 'Bruker SHELXTL'
_computing_structure_refinement 'SHELXL-97 (Sheldrick, 1997)'
_computing_structure_solution 'SHELXS-97 (Sheldrick, 1990)'
_diffrn_ambient_temperature 293(2)
_diffrn_measured_fraction_theta_full 0.985
_diffrn_measured_fraction_theta_max 0.985
_diffrn_measurement_device_type 'CCD area detector'
_diffrn_measurement_method 'phi and omega scans'
_diffrn_radiation_monochromator graphite
_diffrn_radiation_source 'fine-focus sealed tube'
_diffrn_radiation_type MoK\a
_diffrn_radiation_wavelength 0.71073
_diffrn_reflns_av_R_equivalents 0.0370
_diffrn_reflns_av_sigmaI/netI 0.0430
_diffrn_reflns_limit_h_max 8
_diffrn_reflns_limit_h_min -7
_diffrn_reflns_limit_k_max 13
_diffrn_reflns_limit_k_min -14
_diffrn_reflns_limit_l_max 20
_diffrn_reflns_limit_l_min -21
_diffrn_reflns_number 7209
_diffrn_reflns_theta_full 28.00
_diffrn_reflns_theta_max 28.00
_diffrn_reflns_theta_min 2.21
_exptl_absorpt_coefficient_mu 2.098
_exptl_absorpt_correction_T_max 0.7039
_exptl_absorpt_correction_T_min 0.6791
_exptl_absorpt_correction_type multi-scan
_exptl_absorpt_process_details 'SADABS Bruker, 2000'
_exptl_crystal_colour colorless
_exptl_crystal_density_diffrn 1.747
_exptl_crystal_density_method 'not measured'
_exptl_crystal_description block
_exptl_crystal_F_000 624
_exptl_crystal_size_max 0.20
_exptl_crystal_size_mid 0.20
_exptl_crystal_size_min 0.18
_refine_diff_density_max 0.538
_refine_diff_density_min -0.335
_refine_diff_density_rms 0.060
_refine_ls_extinction_method none
_refine_ls_goodness_of_fit_ref 1.009
_refine_ls_hydrogen_treatment constr
_refine_ls_matrix_type full
_refine_ls_number_parameters 172
_refine_ls_number_reflns 2808
_refine_ls_number_restraints 0
_refine_ls_restrained_S_all 1.009
_refine_ls_R_factor_all 0.0391
_refine_ls_R_factor_gt 0.0286
_refine_ls_shift/su_max 0.000
_refine_ls_shift/su_mean 0.000
_refine_ls_structure_factor_coef Fsqd
_refine_ls_weighting_details 'calc w=1/[\s^2^(Fo^2^)+(0.0258P)^2^] where P=(Fo^2^+2Fc^2^)/3'
_refine_ls_weighting_scheme calc
_refine_ls_wR_factor_gt 0.0641
_refine_ls_wR_factor_ref 0.0665
_reflns_number_gt 2168
_reflns_number_total 2808
_reflns_threshold_expression >2sigma(I)
_cod_data_source_file c2ce25062d.txt
_cod_data_source_block 4
_cod_depositor_comments
;
The following automatic conversions were performed:

'_symmetry_cell_setting' value 'Monoclinic' changed to 'monoclinic'
according to /home/saulius/struct/CIF-dictionaries/cif_core.dic
dictionary named 'cif_core.dic' version 2.4.1 from 2010-06-29.

Automatic conversion script
Id: cif_fix_values 1715 2011-07-08 13:25:40Z adriana 
;
_cod_original_sg_symbol_Hall '-P 2yn '
_cod_original_sg_symbol_H-M P2(1)/n
_cod_database_code 7207864

loop_
_symmetry_equiv_pos_as_xyz
'x, y, z'
'-x+1/2, y+1/2, -z+1/2'
'-x, -y, -z'
'x-1/2, -y-1/2, z-1/2'

loop_
_atom_site_label
_atom_site_type_symbol
_atom_site_fract_x
_atom_site_fract_y
_atom_site_fract_z
_atom_site_U_iso_or_equiv
_atom_site_adp_type
_atom_site_occupancy
_atom_site_symmetry_multiplicity
_atom_site_calc_flag
_atom_site_refinement_flags
Zn1 Zn 0.65410(4) 0.14948(2) -0.003891(14) 0.03160(9) Uani 1 1 d .
N11 N 0.0837(3) 0.62254(16) 0.16043(11) 0.0323(4) Uani 1 1 d .
N12 N 0.1645(3) 0.74474(15) 0.06476(10) 0.0316(4) Uani 1 1 d .
O1 O 0.4864(2) 0.23725(15) 0.07105(9) 0.0446(4) Uani 1 1 d .
O2 O 0.8133(3) 0.25034(17) 0.12582(10) 0.0575(5) Uani 1 1 d .
O3 O 0.7191(2) 0.50081(13) 0.45962(9) 0.0373(4) Uani 1 1 d .
O4 O 0.9517(2) 0.38884(15) 0.40129(9) 0.0395(4) Uani 1 1 d .
C1 C 0.3071(3) 0.48411(18) 0.24702(13) 0.0292(5) Uani 1 1 d .
C2 C 0.3616(3) 0.40948(19) 0.18556(12) 0.0316(5) Uani 1 1 d .
H1 H 0.2706 0.4012 0.1388 0.038 Uiso 1 1 calc R
C3 C 0.5514(3) 0.34713(18) 0.19338(12) 0.0288(5) Uani 1 1 d .
C4 C 0.6813(3) 0.35707(18) 0.26449(12) 0.0279(4) Uani 1 1 d .
H2 H 0.8073 0.3145 0.2705 0.034 Uiso 1 1 calc R
C5 C 0.6274(3) 0.42904(18) 0.32666(12) 0.0271(5) Uani 1 1 d .
C6 C 0.4388(3) 0.49348(18) 0.31745(13) 0.0305(5) Uani 1 1 d .
H3 H 0.4019 0.5428 0.3589 0.037 Uiso 1 1 calc R
C11 C 0.1042(3) 0.5554(2) 0.23651(14) 0.0399(6) Uani 1 1 d .
H5 H -0.0140 0.5007 0.2376 0.048 Uiso 1 1 calc R
H4 H 0.1006 0.6114 0.2810 0.048 Uiso 1 1 calc R
C12 C 0.2229(3) 0.7014(2) 0.13682(13) 0.0332(5) Uani 1 1 d .
H6 H 0.3464 0.7231 0.1677 0.040 Uiso 1 1 calc R
C13 C -0.0255(4) 0.6920(2) 0.04158(15) 0.0454(6) Uani 1 1 d .
H7 H -0.1072 0.7063 -0.0068 0.054 Uiso 1 1 calc R
C14 C -0.0759(4) 0.6161(2) 0.09991(15) 0.0463(6) Uani 1 1 d .
H8 H -0.1960 0.5686 0.0990 0.056 Uiso 1 1 calc R
C31 C 0.6249(4) 0.2731(2) 0.12599(13) 0.0345(5) Uani 1 1 d .
C51 C 0.7763(3) 0.44067(19) 0.40195(12) 0.0300(5) Uani 1 1 d .

loop_
_atom_site_aniso_label
_atom_site_aniso_U_11
_atom_site_aniso_U_22
_atom_site_aniso_U_33
_atom_site_aniso_U_23
_atom_site_aniso_U_13
_atom_site_aniso_U_12
Zn1 0.03827(17) 0.03293(15) 0.02344(14) 0.00217(11) 0.00227(10) 0.00276(12)
N11 0.0268(10) 0.0333(10) 0.0366(11) 0.0059(8) 0.0029(8) 0.0034(8)
N12 0.0342(11) 0.0320(10) 0.0277(10) 0.0018(8) -0.0008(8) 0.0001(8)
O1 0.0432(10) 0.0587(11) 0.0313(9) -0.0166(8) 0.0002(7) 0.0007(8)
O2 0.0464(11) 0.0848(15) 0.0410(11) -0.0194(9) 0.0021(9) 0.0198(10)
O3 0.0423(10) 0.0412(9) 0.0291(9) -0.0104(7) 0.0064(7) -0.0084(8)
O4 0.0360(9) 0.0554(10) 0.0260(8) -0.0053(7) -0.0031(7) 0.0048(8)
C1 0.0275(12) 0.0292(11) 0.0315(12) 0.0073(9) 0.0064(9) 0.0017(9)
C2 0.0323(13) 0.0351(12) 0.0262(11) 0.0024(9) -0.0022(9) -0.0010(10)
C3 0.0327(12) 0.0290(11) 0.0245(10) -0.0004(9) 0.0013(9) -0.0017(10)
C4 0.0278(11) 0.0277(11) 0.0280(11) 0.0006(9) 0.0016(8) 0.0006(9)
C5 0.0302(12) 0.0277(11) 0.0236(10) 0.0006(8) 0.0029(8) -0.0048(9)
C6 0.0373(13) 0.0276(11) 0.0281(12) -0.0010(9) 0.0095(9) -0.0025(10)
C11 0.0379(13) 0.0422(14) 0.0418(14) 0.0142(11) 0.0146(11) 0.0079(11)
C12 0.0297(12) 0.0347(12) 0.0346(13) 0.0056(10) -0.0004(10) -0.0007(10)
C13 0.0415(15) 0.0532(15) 0.0391(14) 0.0011(12) -0.0081(11) -0.0037(12)
C14 0.0360(14) 0.0521(16) 0.0491(16) -0.0002(12) -0.0046(12) -0.0130(12)
C31 0.0430(14) 0.0351(13) 0.0250(11) -0.0001(9) 0.0013(10) 0.0024(11)
C51 0.0362(13) 0.0299(12) 0.0241(11) 0.0008(9) 0.0036(9) -0.0102(10)

loop_
_atom_type_symbol
_atom_type_description
_atom_type_scat_dispersion_real
_atom_type_scat_dispersion_imag
_atom_type_scat_source
C C 0.0033 0.0016 'International Tables Vol C Tables 4.2.6.8 and 6.1.1.4'
H H 0.0000 0.0000 'International Tables Vol C Tables 4.2.6.8 and 6.1.1.4'
N N 0.0061 0.0033 'International Tables Vol C Tables 4.2.6.8 and 6.1.1.4'
O O 0.0106 0.0060 'International Tables Vol C Tables 4.2.6.8 and 6.1.1.4'
Zn Zn 0.2839 1.4301 'International Tables Vol C Tables 4.2.6.8 and 6.1.1.4'

loop_
_geom_angle_atom_site_label_1
_geom_angle_atom_site_label_2
_geom_angle_atom_site_label_3
_geom_angle
_geom_angle_site_symmetry_1
_geom_angle_site_symmetry_3
O3 Zn1 O1 114.01(7) 2_645 .
O3 Zn1 O4 109.49(6) 2_645 4_565
O1 Zn1 O4 104.93(6) . 4_565
O3 Zn1 N12 116.71(7) 2_645 3_665
O1 Zn1 N12 114.19(7) . 3_665
O4 Zn1 N12 94.90(7) 4_565 3_665
C12 N11 C14 106.69(19) . .
C12 N11 C11 125.70(18) . .
C14 N11 C11 127.6(2) . .
C12 N12 C13 105.43(19) . .
C12 N12 Zn1 123.62(15) . 3_665
C13 N12 Zn1 130.62(15) . 3_665
C31 O1 Zn1 103.14(14) . .
C51 O3 Zn1 126.77(14) . 2_655
C51 O4 Zn1 126.83(14) . 4_666
C6 C1 C2 119.82(19) . .
C6 C1 C11 120.2(2) . .
C2 C1 C11 120.03(19) . .
C1 C2 C3 120.49(19) . .
C1 C2 H1 119.8 . .
C3 C2 H1 119.8 . .
C4 C3 C2 118.96(19) . .
C4 C3 C31 118.66(19) . .
C2 C3 C31 122.34(18) . .
C5 C4 C3 121.20(19) . .
C5 C4 H2 119.4 . .
C3 C4 H2 119.4 . .
C4 C5 C6 119.37(18) . .
C4 C5 C51 119.57(19) . .
C6 C5 C51 121.01(19) . .
C1 C6 C5 120.1(2) . .
C1 C6 H3 119.9 . .
C5 C6 H3 119.9 . .
N11 C11 C1 111.57(18) . .
N11 C11 H5 109.3 . .
C1 C11 H5 109.3 . .
N11 C11 H4 109.3 . .
C1 C11 H4 109.3 . .
H5 C11 H4 108.0 . .
N12 C12 N11 111.86(19) . .
N12 C12 H6 124.1 . .
N11 C12 H6 124.1 . .
C14 C13 N12 109.3(2) . .
C14 C13 H7 125.3 . .
N12 C13 H7 125.3 . .
C13 C14 N11 106.7(2) . .
C13 C14 H8 126.7 . .
N11 C14 H8 126.7 . .
O2 C31 O1 123.0(2) . .
O2 C31 C3 119.45(19) . .
O1 C31 C3 117.6(2) . .
O3 C51 O4 125.17(19) . .
O3 C51 C5 118.6(2) . .
O4 C51 C5 116.27(19) . .

loop_
_geom_bond_atom_site_label_1
_geom_bond_atom_site_label_2
_geom_bond_distance
_geom_bond_site_symmetry_2
Zn1 O3 1.9504(14) 2_645
Zn1 O1 1.9815(16) .
Zn1 O4 1.9878(14) 4_565
Zn1 N12 1.9965(18) 3_665
N11 C12 1.335(3) .
N11 C14 1.364(3) .
N11 C11 1.467(3) .
N12 C12 1.314(3) .
N12 C13 1.368(3) .
N12 Zn1 1.9965(18) 3_665
O1 C31 1.273(2) .
O2 C31 1.231(3) .
O3 C51 1.255(2) .
O3 Zn1 1.9504(14) 2_655
O4 C51 1.260(3) .
O4 Zn1 1.9878(14) 4_666
C1 C6 1.380(3) .
C1 C2 1.389(3) .
C1 C11 1.514(3) .
C2 C3 1.391(3) .
C2 H1 0.9300 .
C3 C4 1.383(3) .
C3 C31 1.505(3) .
C4 C5 1.380(3) .
C4 H2 0.9300 .
C5 C6 1.396(3) .
C5 C51 1.504(3) .
C6 H3 0.9300 .
C11 H5 0.9700 .
C11 H4 0.9700 .
C12 H6 0.9300 .
C13 C14 1.350(3) .
C13 H7 0.9300 .
C14 H8 0.9300 .

loop_
_geom_torsion_atom_site_label_1
_geom_torsion_atom_site_label_2
_geom_torsion_atom_site_label_3
_geom_torsion_atom_site_label_4
_geom_torsion
_geom_torsion_site_symmetry_1
O3 Zn1 O1 C31 67.96(15) 2_645
O4 Zn1 O1 C31 -172.25(14) 4_565
N12 Zn1 O1 C31 -69.73(15) 3_665
C6 C1 C2 C3 -2.1(3) .
C11 C1 C2 C3 177.56(19) .
C1 C2 C3 C4 2.4(3) .
C1 C2 C3 C31 -175.1(2) .
C2 C3 C4 C5 -1.2(3) .
C31 C3 C4 C5 176.39(19) .
C3 C4 C5 C6 -0.3(3) .
C3 C4 C5 C51 -177.98(19) .
C2 C1 C6 C5 0.6(3) .
C11 C1 C6 C5 -179.08(19) .
C4 C5 C6 C1 0.6(3) .
C51 C5 C6 C1 178.23(18) .
C12 N11 C11 C1 -55.7(3) .
C14 N11 C11 C1 123.1(2) .
C6 C1 C11 N11 129.3(2) .
C2 C1 C11 N11 -50.4(3) .
C13 N12 C12 N11 1.2(3) .
Zn1 N12 C12 N11 -172.85(14) 3_665
C14 N11 C12 N12 -0.8(3) .
C11 N11 C12 N12 178.18(19) .
C12 N12 C13 C14 -1.1(3) .
Zn1 N12 C13 C14 172.36(17) 3_665
N12 C13 C14 N11 0.6(3) .
C12 N11 C14 C13 0.1(3) .
C11 N11 C14 C13 -178.9(2) .
Zn1 O1 C31 O2 -1.1(3) .
Zn1 O1 C31 C3 178.59(15) .
C4 C3 C31 O2 -19.3(3) .
C2 C3 C31 O2 158.2(2) .
C4 C3 C31 O1 161.0(2) .
C2 C3 C31 O1 -21.5(3) .
Zn1 O3 C51 O4 63.5(3) 2_655
Zn1 O3 C51 C5 -115.89(18) 2_655
Zn1 O4 C51 O3 16.9(3) 4_666
Zn1 O4 C51 C5 -163.67(13) 4_666
C4 C5 C51 O3 -175.86(19) .
C6 C5 C51 O3 6.5(3) .
C4 C5 C51 O4 4.7(3) .
C6 C5 C51 O4 -172.94(19) .
